data_4309308
loop_
_publ_author_name
'Pavel Vojt\'i\<sek'
'Petr C\'igler'
'Jan Kotek'
'Jakub Rudovsk\'y'
'Petr Hermann'
'Ivan Luke\<s'

_publ_contact_author_address
;
Dept. of Inorganic Chemistry, Faculty of Science, Charles University
Hlavova 2030
128 40 Prague 2
Czech Republic
;
_publ_contact_author_email pavojt@natur.cuni.cz
_publ_contact_author_name 'Vojt\'i\<sek, Pavel'
_publ_section_title
;
Crystal Structures of Lanthanide(III) Complexes with Cyclen Derivative
Bearing Three Acetate and One Methylphosphonate Pendants
;
_journal_name_full 'Inorganic Chemistry'
_journal_page_first 5591
_journal_page_last 5599
_journal_paper_doi 10.1021/ic048190s
_journal_volume 44
_journal_year 2005
_chemical_compound_source 'synthesized by the authors'
_chemical_formula_moiety 'C15 H25 Li N4 O9 P Tb, 0.5(H Cl), 6(H2 O)'
_chemical_formula_sum 'C15 H39.5 Cl0.5 Li N4 O16 P Tb'
_chemical_formula_weight 746.56
_space_group_IT_number 45
_symmetry_cell_setting orthorhombic
_symmetry_space_group_name_Hall 'I 2 -2c'
_symmetry_space_group_name_H-M 'I b a 2'
_atom_sites_solution_hydrogens geom
_atom_sites_solution_primary direct
_atom_sites_solution_secondary difmap
_audit_creation_method SHELXL-97
_cell_angle_alpha 90.00
_cell_angle_beta 90.00
_cell_angle_gamma 90.00
_cell_formula_units_Z 8
_cell_length_a 33.9680(3)
_cell_length_b 9.1920(6)
_cell_length_c 16.9130(9)
_cell_measurement_temperature 150(2)
_cell_volume 5280.8(4)
_computing_cell_refinement 'COLLECT and DENZO'
_computing_data_collection 'COLLECT (Hooft, 1998) and DENZO (Otwinowski & Minor, 1997)'
_computing_data_reduction 'COLLECT and DENZO'
_computing_structure_refinement 'SHELXL-97 (Sheldrick, 1997)'
_computing_structure_solution 'SIR92 (Altomare et al., 1994)'
_diffrn_ambient_temperature 150(2)
_diffrn_detector_area_resol_mean 9.091
_diffrn_measured_fraction_theta_full 0.755
_diffrn_measured_fraction_theta_max 0.755
_diffrn_measurement_device_type 'Nonius KappaCCD area detector'
_diffrn_measurement_method '\f and \w scans to fill the Ewald sphere'
_diffrn_radiation_monochromator graphite
_diffrn_radiation_source 'fine-focus sealed tube'
_diffrn_radiation_type MoK\a
_diffrn_radiation_wavelength 0.71073
_diffrn_reflns_av_R_equivalents 0.0000
_diffrn_reflns_av_sigmaI/netI 0.0437
_diffrn_reflns_limit_h_max 38
_diffrn_reflns_limit_h_min -39
_diffrn_reflns_limit_k_max 10
_diffrn_reflns_limit_k_min -10
_diffrn_reflns_limit_l_max 20
_diffrn_reflns_limit_l_min -19
_diffrn_reflns_number 3300
_diffrn_reflns_theta_full 25.04
_diffrn_reflns_theta_max 25.04
_diffrn_reflns_theta_min 3.60
_diffrn_standards_number 0
_exptl_absorpt_coefficient_mu 2.870
_exptl_absorpt_correction_type none
_exptl_crystal_colour colourless
_exptl_crystal_density_diffrn 1.878
_exptl_crystal_density_method 'not measured'
_exptl_crystal_description plate
_exptl_crystal_F_000 3016
_exptl_crystal_size_max 0.20
_exptl_crystal_size_mid 0.18
_exptl_crystal_size_min 0.05
_refine_diff_density_max 0.788
_refine_diff_density_min -0.531
_refine_diff_density_rms 0.093
_refine_ls_abs_structure_details 'Flack H D (1983), Acta Cryst. A39, 876-881'
_refine_ls_abs_structure_Flack 0.57(2)
_refine_ls_extinction_method none
_refine_ls_goodness_of_fit_ref 1.080
_refine_ls_hydrogen_treatment constr
_refine_ls_matrix_type full
_refine_ls_number_parameters 354
_refine_ls_number_reflns 3300
_refine_ls_number_restraints 0
_refine_ls_restrained_S_all 1.080
_refine_ls_R_factor_all 0.0515
_refine_ls_R_factor_gt 0.0390
_refine_ls_shift/su_max 0.002
_refine_ls_shift/su_mean 0.000
_refine_ls_structure_factor_coef Fsqd
_refine_ls_weighting_details 'calc w=1/[\s^2^(Fo^2^)+(0.0074P)^2^+55.8024P] where P=(Fo^2^+2Fc^2^)/3'
_refine_ls_weighting_scheme calc
_refine_ls_wR_factor_gt 0.0738
_refine_ls_wR_factor_ref 0.0781
_reflns_number_gt 2847
_reflns_number_total 3300
_reflns_threshold_expression >2sigma(I)
_cod_data_source_file ic048190ssi20041222_101635_5.cif
_cod_data_source_block tb
_cod_depositor_comments
;
The following automatic conversions were performed:

data name '_atom_site_symetry_multiplicity' was replaced with
'_atom_site_symmetry_multiplicity' as specified in the replacement
file 'data/replacement-values/replacement_tags.lst'.

Automatic conversion script
Id: cif_correct_tags 9268 2022-04-12 08:56:07Z antanas 
;
_cod_original_formula_sum 'C15 H39.50 Cl0.50 Li N4 O16 P Tb'
_cod_database_code 4309308

loop_
_symmetry_equiv_pos_as_xyz
'x, y, z'
'-x, -y, z'
'-x, y, z+1/2'
'x, -y, z+1/2'
'x+1/2, y+1/2, z+1/2'
'-x+1/2, -y+1/2, z+1/2'
'-x+1/2, y+1/2, z+1'
'x+1/2, -y+1/2, z+1'

loop_
_atom_site_label
_atom_site_type_symbol
_atom_site_fract_x
_atom_site_fract_y
_atom_site_fract_z
_atom_site_U_iso_or_equiv
_atom_site_adp_type
_atom_site_occupancy
_atom_site_symmetry_multiplicity
_atom_site_calc_flag
_atom_site_refinement_flags
_atom_site_disorder_assembly
_atom_site_disorder_group
Tb1 Tb 0.655457(11) 0.16226(3) 0.4650 0.02080(12) Uani 1 1 d . . .
Cl Cl 0.5000 0.0000 0.2046(4) 0.0352(11) Uani 1 2 d S . .
O1 O 0.7274(2) 0.0481(7) 0.4843(4) 0.039(2) Uani 1 1 d . . .
N1 N 0.6285(3) 0.3665(10) 0.3631(6) 0.026(2) Uani 1 1 d . . .
C2 C 0.5918(5) 0.3250(11) 0.3269(9) 0.021(3) Uani 1 1 d . . .
H2A H 0.5881 0.3797 0.2784 0.026 Uiso 1 1 calc R . .
H2B H 0.5702 0.3480 0.3623 0.026 Uiso 1 1 calc R . .
C3 C 0.5916(3) 0.1620(9) 0.3085(7) 0.026(2) Uani 1 1 d . . .
H3A H 0.5672 0.1378 0.2817 0.031 Uiso 1 1 calc R . .
H3B H 0.6131 0.1403 0.2727 0.031 Uiso 1 1 calc R . .
N4 N 0.5954(3) 0.0704(10) 0.3791(7) 0.025(2) Uani 1 1 d . . .
C5 C 0.5579(4) 0.0567(12) 0.4212(8) 0.028(3) Uani 1 1 d . . .
H5A H 0.5448 0.1504 0.4222 0.034 Uiso 1 1 calc R . .
H5B H 0.5411 -0.0112 0.3932 0.034 Uiso 1 1 calc R . .
C6 C 0.5638(4) 0.0059(12) 0.5018(10) 0.034(3) Uani 1 1 d . . .
H6A H 0.5742 -0.0924 0.5000 0.041 Uiso 1 1 calc R . .
H6B H 0.5385 0.0021 0.5281 0.041 Uiso 1 1 calc R . .
N7 N 0.5922(3) 0.1016(10) 0.5518(7) 0.027(2) Uani 1 1 d . . .
C8 C 0.5699(3) 0.2303(10) 0.5787(7) 0.032(2) Uani 1 1 d . . .
H8A H 0.5538 0.2054 0.6242 0.038 Uiso 1 1 calc R . .
H8B H 0.5526 0.2643 0.5369 0.038 Uiso 1 1 calc R . .
C9 C 0.5998(5) 0.3515(14) 0.6012(11) 0.037(4) Uani 1 1 d . . .
H9A H 0.5854 0.4371 0.6182 0.044 Uiso 1 1 calc R . .
H9B H 0.6156 0.3182 0.6455 0.044 Uiso 1 1 calc R . .
N10 N 0.6258(3) 0.3918(10) 0.5372(6) 0.029(2) Uani 1 1 d . . .
C11 C 0.6054(4) 0.4948(9) 0.4837(7) 0.036(4) Uani 1 1 d . . .
H11A H 0.5785 0.4625 0.4759 0.043 Uiso 1 1 calc R . .
H11B H 0.6046 0.5901 0.5082 0.043 Uiso 1 1 calc R . .
C12 C 0.6252(3) 0.5062(10) 0.4060(7) 0.028(2) Uani 1 1 d . . .
H12A H 0.6107 0.5745 0.3733 0.033 Uiso 1 1 calc R . .
H12B H 0.6514 0.5454 0.4139 0.033 Uiso 1 1 calc R . .
C13 C 0.6593(3) 0.3839(10) 0.3005(6) 0.029(2) Uani 1 1 d . . .
H13A H 0.6557 0.4771 0.2746 0.035 Uiso 1 1 calc R . .
H13B H 0.6559 0.3084 0.2611 0.035 Uiso 1 1 calc R . .
P1 P 0.70927(9) 0.3741(2) 0.33947(19) 0.0256(6) Uani 1 1 d . . .
O11 O 0.7040(2) 0.3140(6) 0.4226(4) 0.0299(15) Uani 1 1 d . . .
O12 O 0.7272(2) 0.5240(6) 0.3406(5) 0.0277(16) Uani 1 1 d . . .
O13 O 0.7321(3) 0.2713(6) 0.2859(5) 0.0369(19) Uani 1 1 d . . .
C14 C 0.6091(4) -0.0786(9) 0.3523(7) 0.031(3) Uani 1 1 d . . .
H14A H 0.6049 -0.1475 0.3949 0.037 Uiso 1 1 calc R . .
H14B H 0.5932 -0.1092 0.3078 0.037 Uiso 1 1 calc R . .
C15 C 0.6510(4) -0.0833(12) 0.3291(8) 0.026(3) Uani 1 1 d . . .
O151 O 0.6732(2) 0.0279(6) 0.3506(4) 0.0257(15) Uani 1 1 d . . .
O152 O 0.6635(3) -0.1945(10) 0.2982(7) 0.033(3) Uani 1 1 d . . .
C16 C 0.6073(3) 0.0183(10) 0.6157(6) 0.028(2) Uani 1 1 d . . .
H16A H 0.5859 -0.0332 0.6414 0.033 Uiso 1 1 calc R . .
H16B H 0.6192 0.0827 0.6543 0.033 Uiso 1 1 calc R . .
C17 C 0.6382(5) -0.0923(12) 0.5865(8) 0.032(3) Uani 1 1 d . . .
O171 O 0.6525(2) -0.0734(6) 0.5185(4) 0.0268(15) Uani 1 1 d . . .
O172 O 0.6477(5) -0.1920(15) 0.6332(12) 0.086(6) Uani 1 1 d . . .
C18 C 0.6610(3) 0.4598(9) 0.5725(7) 0.030(2) Uani 1 1 d . . .
H18A H 0.6530 0.5363 0.6088 0.035 Uiso 1 1 calc R . .
H18B H 0.6771 0.5030 0.5314 0.035 Uiso 1 1 calc R . .
C19 C 0.6850(4) 0.3424(10) 0.6176(6) 0.027(2) Uani 1 1 d . . .
O191 O 0.6812(2) 0.2135(6) 0.5921(5) 0.0297(18) Uani 1 1 d . . .
O192 O 0.7061(2) 0.3810(6) 0.6731(4) 0.0331(17) Uani 1 1 d . . .
Li Li 0.7234(7) 0.063(2) 0.2908(17) 0.049(6) Uani 1 1 d . . .
O99 O 0.7827(6) 0.2081(15) 0.2818(13) 0.117(5) Uani 1 1 d . . .
O98 O 0.7203(3) -0.0074(9) 0.1836(6) 0.048(2) Uani 1 1 d . . .
O91 O 0.7747(5) 0.2621(13) 0.5640(13) 0.051(5) Uani 0.50 1 d P . .
O92 O 0.01216(17) 0.1555(5) 0.9547(7) 0.028(2) Uani 1 1 d . . .
O93 O 0.0350(4) 0.2074(13) 0.1145(10) 0.071(4) Uani 1 1 d . . .
O94 O 0.4691(4) 0.2795(13) 0.3017(10) 0.072(4) Uani 1 1 d . . .
O95 O 0.0000 0.0000 0.7072(16) 0.064(4) Uani 1 2 d S . .

loop_
_atom_site_aniso_label
_atom_site_aniso_U_11
_atom_site_aniso_U_22
_atom_site_aniso_U_33
_atom_site_aniso_U_23
_atom_site_aniso_U_13
_atom_site_aniso_U_12
Tb1 0.0222(2) 0.02248(17) 0.01768(18) 0.0003(3) 0.0013(4) -0.00249(14)
Cl 0.0274(17) 0.0404(14) 0.038(3) 0.000 0.000 -0.0050(19)
O1 0.047(5) 0.043(3) 0.027(7) -0.001(3) 0.002(3) 0.006(3)
N1 0.023(6) 0.026(5) 0.027(6) 0.001(4) -0.009(5) -0.004(3)
C2 0.016(7) 0.032(6) 0.015(6) -0.004(4) -0.012(5) 0.007(4)
C3 0.014(6) 0.037(5) 0.027(6) -0.001(4) 0.005(5) -0.003(4)
N4 0.023(6) 0.025(5) 0.026(6) 0.002(4) 0.007(4) 0.000(4)
C5 0.030(7) 0.035(6) 0.020(6) -0.001(5) -0.002(5) -0.010(5)
C6 0.023(6) 0.041(6) 0.037(7) -0.008(5) 0.005(5) -0.002(4)
N7 0.022(6) 0.035(5) 0.023(6) 0.001(4) 0.001(4) -0.001(4)
C8 0.024(6) 0.048(6) 0.024(6) -0.008(4) -0.003(5) -0.005(4)
C9 0.031(10) 0.053(8) 0.027(8) -0.008(6) -0.005(7) 0.010(6)
N10 0.035(6) 0.023(5) 0.030(6) -0.004(4) 0.006(5) -0.004(4)
C11 0.030(6) 0.023(4) 0.054(13) 0.002(4) 0.001(6) 0.011(3)
C12 0.026(6) 0.031(5) 0.026(6) -0.003(4) 0.006(5) 0.005(4)
C13 0.029(7) 0.031(5) 0.028(6) 0.001(4) 0.007(5) -0.004(4)
P1 0.0212(17) 0.0306(12) 0.0249(15) 0.0056(10) 0.0034(14) 0.0001(10)
O11 0.022(4) 0.042(4) 0.026(4) 0.008(3) -0.008(3) -0.004(3)
O12 0.027(5) 0.027(3) 0.029(4) 0.000(3) -0.004(4) -0.004(2)
O13 0.043(5) 0.031(3) 0.037(5) -0.002(3) 0.017(4) 0.002(3)
C14 0.040(8) 0.025(5) 0.029(7) -0.013(4) 0.008(6) -0.013(4)
C15 0.024(7) 0.028(6) 0.027(8) 0.008(4) 0.003(6) 0.005(4)
O151 0.028(4) 0.023(3) 0.026(4) -0.002(2) 0.006(3) -0.008(2)
O152 0.050(6) 0.021(4) 0.028(6) -0.012(3) 0.009(5) 0.001(3)
C16 0.030(7) 0.034(5) 0.019(6) 0.003(4) 0.013(5) -0.006(4)
C17 0.055(11) 0.020(5) 0.022(7) 0.009(4) -0.002(7) 0.000(5)
O171 0.026(4) 0.028(3) 0.027(4) 0.001(2) 0.003(4) 0.001(3)
O172 0.148(16) 0.052(6) 0.059(10) 0.018(6) 0.044(11) 0.050(7)
C18 0.029(7) 0.029(5) 0.030(6) -0.011(4) -0.005(5) -0.003(4)
C19 0.026(7) 0.034(6) 0.020(6) -0.002(4) -0.006(6) 0.006(4)
O191 0.037(5) 0.018(3) 0.034(5) 0.000(3) 0.001(4) 0.004(2)
O192 0.035(5) 0.043(4) 0.022(4) -0.004(3) -0.010(4) -0.005(3)
Li 0.043(14) 0.043(11) 0.060(17) -0.013(9) 0.001(12) -0.001(8)
O99 0.087(13) 0.155(13) 0.108(15) -0.020(9) -0.014(10) 0.008(8)
O98 0.047(6) 0.065(5) 0.032(5) 0.008(5) -0.004(4) -0.024(4)
O91 0.017(9) 0.028(7) 0.107(17) -0.026(8) 0.011(9) -0.002(5)
O92 0.032(3) 0.024(2) 0.027(6) -0.004(3) -0.005(4) 0.019(2)
O93 0.069(10) 0.058(7) 0.086(11) -0.013(6) -0.003(7) 0.023(6)
O94 0.074(9) 0.048(6) 0.094(11) -0.025(6) 0.017(8) -0.023(6)
O95 0.075(8) 0.037(5) 0.079(12) 0.000 0.000 -0.013(8)

loop_
_atom_type_symbol
_atom_type_description
_atom_type_scat_dispersion_real
_atom_type_scat_dispersion_imag
_atom_type_scat_source
C C 0.0033 0.0016 'International Tables Vol C Tables 4.2.6.8 and 6.1.1.4'
H H 0.0000 0.0000 'International Tables Vol C Tables 4.2.6.8 and 6.1.1.4'
N N 0.0061 0.0033 'International Tables Vol C Tables 4.2.6.8 and 6.1.1.4'
O O 0.0106 0.0060 'International Tables Vol C Tables 4.2.6.8 and 6.1.1.4'
P P 0.1023 0.0942 'International Tables Vol C Tables 4.2.6.8 and 6.1.1.4'
Tb Tb -0.1723 4.1537 'International Tables Vol C Tables 4.2.6.8 and 6.1.1.4'
Cl Cl 0.1484 0.1585 'International Tables Vol C Tables 4.2.6.8 and 6.1.1.4'
Li Li -0.0003 0.0001 'International Tables Vol C Tables 4.2.6.8 and 6.1.1.4'

loop_
_geom_angle_atom_site_label_1
_geom_angle_atom_site_label_2
_geom_angle_atom_site_label_3
_geom_angle
_geom_angle_site_symmetry_1
_geom_angle_site_symmetry_3
_geom_angle_publ_flag
O11 Tb1 O171 135.9(2) . . ?
O11 Tb1 O191 84.0(2) . . ?
O171 Tb1 O191 81.3(2) . . ?
O11 Tb1 O151 83.0(2) . . ?
O171 Tb1 O151 81.1(2) . . ?
O191 Tb1 O151 138.6(3) . . ?
O11 Tb1 N10 86.1(3) . . ?
O171 Tb1 N10 122.9(3) . . ?
O191 Tb1 N10 64.0(3) . . ?
O151 Tb1 N10 152.9(3) . . ?
O11 Tb1 N4 125.6(3) . . ?
O171 Tb1 N4 83.3(3) . . ?
O191 Tb1 N4 148.0(3) . . ?
O151 Tb1 N4 65.2(3) . . ?
N10 Tb1 N4 102.4(3) . . ?
O11 Tb1 N7 152.5(3) . . ?
O171 Tb1 N7 63.9(3) . . ?
O191 Tb1 N7 80.7(3) . . ?
O151 Tb1 N7 123.1(3) . . ?
N10 Tb1 N7 66.7(3) . . ?
N4 Tb1 N7 67.2(3) . . ?
O11 Tb1 O1 67.5(2) . . ?
O171 Tb1 O1 68.4(2) . . ?
O191 Tb1 O1 68.3(2) . . ?
O151 Tb1 O1 70.4(2) . . ?
N10 Tb1 O1 127.2(3) . . ?
N4 Tb1 O1 130.2(3) . . ?
N7 Tb1 O1 125.9(3) . . ?
O11 Tb1 N1 67.6(3) . . ?
O171 Tb1 N1 150.4(3) . . ?
O191 Tb1 N1 124.4(2) . . ?
O151 Tb1 N1 85.9(3) . . ?
N10 Tb1 N1 67.1(3) . . ?
N4 Tb1 N1 67.1(3) . . ?
N7 Tb1 N1 102.9(3) . . ?
O1 Tb1 N1 131.1(3) . . ?
C2 N1 C12 112.0(9) . . ?
C2 N1 C13 109.4(10) . . ?
C12 N1 C13 107.8(8) . . ?
C2 N1 Tb1 112.3(7) . . ?
C12 N1 Tb1 108.4(7) . . ?
C13 N1 Tb1 106.7(6) . . ?
N1 C2 C3 110.5(10) . . ?
N1 C2 H2A 109.5 . . ?
C3 C2 H2A 109.5 . . ?
N1 C2 H2B 109.5 . . ?
C3 C2 H2B 109.5 . . ?
H2A C2 H2B 108.1 . . ?
N4 C3 C2 113.3(10) . . ?
N4 C3 H3A 108.9 . . ?
C2 C3 H3A 108.9 . . ?
N4 C3 H3B 108.9 . . ?
C2 C3 H3B 108.9 . . ?
H3A C3 H3B 107.7 . . ?
C5 N4 C3 111.7(10) . . ?
C5 N4 C14 109.6(8) . . ?
C3 N4 C14 107.6(10) . . ?
C5 N4 Tb1 115.6(8) . . ?
C3 N4 Tb1 109.4(6) . . ?
C14 N4 Tb1 102.4(7) . . ?
C6 C5 N4 111.3(12) . . ?
C6 C5 H5A 109.4 . . ?
N4 C5 H5A 109.4 . . ?
C6 C5 H5B 109.4 . . ?
N4 C5 H5B 109.4 . . ?
H5A C5 H5B 108.0 . . ?
C5 C6 N7 114.5(11) . . ?
C5 C6 H6A 108.6 . . ?
N7 C6 H6A 108.6 . . ?
C5 C6 H6B 108.6 . . ?
N7 C6 H6B 108.6 . . ?
H6A C6 H6B 107.6 . . ?
C16 N7 C8 112.5(10) . . ?
C16 N7 C6 109.4(9) . . ?
C8 N7 C6 107.6(9) . . ?
C16 N7 Tb1 104.0(7) . . ?
C8 N7 Tb1 114.6(7) . . ?
C6 N7 Tb1 108.5(8) . . ?
N7 C8 C9 108.2(11) . . ?
N7 C8 H8A 110.1 . . ?
C9 C8 H8A 110.1 . . ?
N7 C8 H8B 110.1 . . ?
C9 C8 H8B 110.1 . . ?
H8A C8 H8B 108.4 . . ?
N10 C9 C8 113.6(13) . . ?
N10 C9 H9A 108.8 . . ?
C8 C9 H9A 108.8 . . ?
N10 C9 H9B 108.8 . . ?
C8 C9 H9B 108.8 . . ?
H9A C9 H9B 107.7 . . ?
C9 N10 C18 107.4(11) . . ?
C9 N10 C11 109.6(11) . . ?
C18 N10 C11 110.9(8) . . ?
C9 N10 Tb1 112.0(7) . . ?
C18 N10 Tb1 102.6(7) . . ?
C11 N10 Tb1 114.0(7) . . ?
C12 C11 N10 112.0(9) . . ?
C12 C11 H11A 109.2 . . ?
N10 C11 H11A 109.2 . . ?
C12 C11 H11B 109.2 . . ?
N10 C11 H11B 109.2 . . ?
H11A C11 H11B 107.9 . . ?
N1 C12 C11 114.1(8) . . ?
N1 C12 H12A 108.7 . . ?
C11 C12 H12A 108.7 . . ?
N1 C12 H12B 108.7 . . ?
C11 C12 H12B 108.7 . . ?
H12A C12 H12B 107.6 . . ?
N1 C13 P1 113.0(7) . . ?
N1 C13 H13A 109.0 . . ?
P1 C13 H13A 109.0 . . ?
N1 C13 H13B 109.0 . . ?
P1 C13 H13B 109.0 . . ?
H13A C13 H13B 107.8 . . ?
O12 P1 O11 111.6(4) . . ?
O12 P1 O13 111.7(4) . . ?
O11 P1 O13 112.7(4) . . ?
O12 P1 C13 109.6(4) . . ?
O11 P1 C13 104.0(4) . . ?
O13 P1 C13 106.8(5) . . ?
O12 P1 Li 33.1(5) . 7_654 ?
O11 P1 Li 123.8(6) . 7_654 ?
O13 P1 Li 78.8(5) . 7_654 ?
C13 P1 Li 125.8(6) . 7_654 ?
O12 P1 Li 143.7(5) . . ?
O11 P1 Li 85.8(6) . . ?
O13 P1 Li 33.6(6) . . ?
C13 P1 Li 95.5(5) . . ?
Li P1 Li 110.7(5) 7_654 . ?
P1 O11 Tb1 126.8(4) . . ?
P1 O12 Li 121.3(7) . 7_654 ?
P1 O13 O99 134.7(8) . . ?
P1 O13 Li 120.7(9) . . ?
O99 O13 Li 80.2(8) . . ?
C15 C14 N4 113.7(9) . . ?
C15 C14 H14A 108.8 . . ?
N4 C14 H14A 108.8 . . ?
C15 C14 H14B 108.8 . . ?
N4 C14 H14B 108.8 . . ?
H14A C14 H14B 107.7 . . ?
O152 C15 O151 124.6(11) . . ?
O152 C15 C14 118.1(10) . . ?
O151 C15 C14 116.9(10) . . ?
C15 O151 Li 117.9(9) . . ?
C15 O151 Tb1 118.9(7) . . ?
Li O151 Tb1 122.9(7) . . ?
N7 C16 C17 110.9(10) . . ?
N7 C16 H16A 109.5 . . ?
C17 C16 H16A 109.5 . . ?
N7 C16 H16B 109.5 . . ?
C17 C16 H16B 109.5 . . ?
H16A C16 H16B 108.0 . . ?
O172 C17 O171 125.3(13) . . ?
O172 C17 C16 117.0(13) . . ?
O171 C17 C16 117.6(9) . . ?
C17 O171 Tb1 119.7(6) . . ?
N10 C18 C19 109.2(8) . . ?
N10 C18 H18A 109.8 . . ?
C19 C18 H18A 109.8 . . ?
N10 C18 H18B 109.8 . . ?
C19 C18 H18B 109.8 . . ?
H18A C18 H18B 108.3 . . ?
O192 C19 O191 125.9(9) . . ?
O192 C19 C18 118.6(8) . . ?
O191 C19 C18 115.5(9) . . ?
C19 O191 Tb1 122.1(6) . . ?
O12 Li O98 113.6(12) 7_644 . ?
O12 Li O13 94.0(10) 7_644 . ?
O98 Li O13 107.3(13) . . ?
O12 Li O151 119.6(14) 7_644 . ?
O98 Li O151 111.9(11) . . ?
O13 Li O151 107.9(10) . . ?
O12 Li O99 53.1(7) 7_644 . ?
O98 Li O99 99.8(12) . . ?
O13 Li O99 47.7(7) . . ?
O151 Li O99 145.7(13) . . ?
O12 Li P1 25.5(3) 7_644 7_644 ?
O98 Li P1 96.2(9) . 7_644 ?
O13 Li P1 118.0(10) . 7_644 ?
O151 Li P1 114.8(10) . 7_644 ?
O99 Li P1 72.6(7) . 7_644 ?
O12 Li P1 101.3(8) 7_644 . ?
O98 Li P1 124.4(10) . . ?
O13 Li P1 25.7(4) . . ?
O151 Li P1 83.0(7) . . ?
O99 Li P1 68.0(6) . . ?
P1 Li P1 126.7(8) 7_644 . ?
O13 O99 Li 52.2(7) . . ?

loop_
_geom_bond_atom_site_label_1
_geom_bond_atom_site_label_2
_geom_bond_distance
_geom_bond_site_symmetry_2
_geom_bond_publ_flag
Tb1 O11 2.275(6) . ?
Tb1 O171 2.350(5) . ?
Tb1 O191 2.369(8) . ?
Tb1 O151 2.373(7) . ?
Tb1 N10 2.637(10) . ?
Tb1 N4 2.643(12) . ?
Tb1 N7 2.662(11) . ?
Tb1 O1 2.679(8) . ?
Tb1 N1 2.708(10) . ?
N1 C2 1.438(17) . ?
N1 C12 1.479(13) . ?
N1 C13 1.498(15) . ?
C2 C3 1.530(14) . ?
C2 H2A 0.9700 . ?
C2 H2B 0.9700 . ?
C3 N4 1.467(15) . ?
C3 H3A 0.9700 . ?
C3 H3B 0.9700 . ?
N4 C5 1.463(18) . ?
N4 C14 1.516(14) . ?
C5 C6 1.455(17) . ?
C5 H5A 0.9700 . ?
C5 H5B 0.9700 . ?
C6 N7 1.555(17) . ?
C6 H6A 0.9700 . ?
C6 H6B 0.9700 . ?
N7 C16 1.420(16) . ?
N7 C8 1.477(15) . ?
C8 C9 1.556(18) . ?
C8 H8A 0.9700 . ?
C8 H8B 0.9700 . ?
C9 N10 1.44(2) . ?
C9 H9A 0.9700 . ?
C9 H9B 0.9700 . ?
N10 C18 1.474(15) . ?
N10 C11 1.482(15) . ?
C11 C12 1.480(17) . ?
C11 H11A 0.9700 . ?
C11 H11B 0.9700 . ?
C12 H12A 0.9700 . ?
C12 H12B 0.9700 . ?
C13 P1 1.823(12) . ?
C13 H13A 0.9700 . ?
C13 H13B 0.9700 . ?
P1 O12 1.507(6) . ?
P1 O11 1.522(8) . ?
P1 O13 1.522(8) . ?
P1 Li 2.99(2) 7_654 ?
P1 Li 3.017(19) . ?
O12 Li 1.91(3) 7_654 ?
O13 O99 1.82(2) . ?
O13 Li 1.942(19) . ?
C14 C15 1.477(17) . ?
C14 H14A 0.9700 . ?
C14 H14B 0.9700 . ?
C15 O152 1.224(17) . ?
C15 O151 1.320(15) . ?
O151 Li 2.01(3) . ?
C16 C17 1.544(18) . ?
C16 H16A 0.9700 . ?
C16 H16B 0.9700 . ?
C17 O172 1.25(2) . ?
C17 O171 1.259(16) . ?
C18 C19 1.553(15) . ?
C18 H18A 0.9700 . ?
C18 H18B 0.9700 . ?
C19 O192 1.234(13) . ?
C19 O191 1.266(11) . ?
Li O12 1.91(3) 7_644 ?
Li O98 1.93(3) . ?
Li O99 2.42(3) . ?
Li P1 2.99(2) 7_644 ?
